data_2214277
loop_
_publ_author_name
'Hoong-Kun Fun'
'Shea-Lin Ng'
'Zhe Li'
'Jian-Hua Xu'

_publ_section_title
;
 (2,5-Dichloro-4-hydroxyphenyl)(phenyl)methanone
;
_journal_coeditor_code IS2171
_journal_issue 7
_journal_name_full 'Acta Crystallographica Section E'
_journal_page_first o3121
_journal_page_last o3121
_journal_paper_doi 10.1107/S1600536807026864
_journal_volume 63
_journal_year 2007
_chemical_formula_iupac 'C13 H8 Cl2 O2'
_chemical_formula_moiety 'C13 H8 Cl2 O2'
_chemical_formula_sum 'C13 H8 Cl2 O2'
_chemical_formula_weight 267.09
_chemical_name_systematic
;
(2,5-Dichloro-4-hydroxyphenyl)(phenyl)methanone
;
_space_group_IT_number 2
_symmetry_cell_setting triclinic
_symmetry_space_group_name_Hall '-P 1'
_symmetry_space_group_name_H-M 'P -1'
_atom_sites_solution_hydrogens geom
_atom_sites_solution_primary direct
_atom_sites_solution_secondary difmap
_audit_creation_method SHELXL-97
_cell_angle_alpha 73.0870(10)
_cell_angle_beta 80.4680(10)
_cell_angle_gamma 77.8690(10)
_cell_formula_units_Z 4
_cell_length_a 7.8450(2)
_cell_length_b 12.1815(3)
_cell_length_c 12.9442(3)
_cell_measurement_reflns_used 9206
_cell_measurement_temperature 100.00(10)
_cell_measurement_theta_max 40.00
_cell_measurement_theta_min 1.65
_cell_volume 1149.83(5)
_computing_cell_refinement APEX2
_computing_data_collection 'APEX2 (Bruker, 2005)'
_computing_data_reduction 'SAINT (Bruker, 2005)'
_computing_molecular_graphics SHELXTL
_computing_publication_material
;
SHELXTL and PLATON (Spek, 2003)
;
_computing_structure_refinement SHELXTL
_computing_structure_solution 'SHELXTL (Sheldrick, 1998)'
_diffrn_ambient_temperature 100.00(10)
_diffrn_detector_area_resol_mean 8.33
_diffrn_measured_fraction_theta_full 0.988
_diffrn_measured_fraction_theta_max 0.988
_diffrn_measurement_device_type
;
Bruker SMART APEX II CCD area-detector diffractometer
;
_diffrn_measurement_method '\w scans'
_diffrn_radiation_monochromator graphite
_diffrn_radiation_source 'fine-focus sealed tube'
_diffrn_radiation_type MoK\a
_diffrn_radiation_wavelength 0.71073
_diffrn_reflns_av_R_equivalents 0.0447
_diffrn_reflns_av_sigmaI/netI 0.0454
_diffrn_reflns_limit_h_max 13
_diffrn_reflns_limit_h_min -14
_diffrn_reflns_limit_k_max 22
_diffrn_reflns_limit_k_min -22
_diffrn_reflns_limit_l_max 23
_diffrn_reflns_limit_l_min -23
_diffrn_reflns_number 45186
_diffrn_reflns_theta_full 40.00
_diffrn_reflns_theta_max 40.00
_diffrn_reflns_theta_min 1.65
_diffrn_standards_number 0
_exptl_absorpt_coefficient_mu 0.548
_exptl_absorpt_correction_T_max 0.9322
_exptl_absorpt_correction_T_min 0.8508
_exptl_absorpt_correction_type multi-scan
_exptl_absorpt_process_details '(SADABS; Bruker, 2005)'
_exptl_crystal_colour yellow
_exptl_crystal_density_diffrn 1.543
_exptl_crystal_density_method 'not measured'
_exptl_crystal_description Needle
_exptl_crystal_F_000 544
_exptl_crystal_size_max 0.69
_exptl_crystal_size_mid 0.14
_exptl_crystal_size_min 0.13
_refine_diff_density_max 0.708
_refine_diff_density_min -0.400
_refine_ls_extinction_method none
_refine_ls_goodness_of_fit_ref 1.031
_refine_ls_hydrogen_treatment mixed
_refine_ls_matrix_type full
_refine_ls_number_parameters 315
_refine_ls_number_reflns 14083
_refine_ls_number_restraints 0
_refine_ls_restrained_S_all 1.031
_refine_ls_R_factor_all 0.0668
_refine_ls_R_factor_gt 0.0442
_refine_ls_shift/su_max <0.001
_refine_ls_shift/su_mean <0.001
_refine_ls_structure_factor_coef Fsqd
_refine_ls_weighting_details 'calc w=1/[\s^2^(Fo^2^)+(0.07P)^2^+0.1204P] where P=(Fo^2^+2Fc^2^)/3'
_refine_ls_weighting_scheme calc
_refine_ls_wR_factor_gt 0.1147
_refine_ls_wR_factor_ref 0.1341
_reflns_number_gt 10281
_reflns_number_total 14083
_reflns_threshold_expression I>2\s(I)
_cod_data_source_file is2171.cif
_cod_data_source_block I
_cod_depositor_comments
;
The following automatic conversions were performed:
'_symmetry_cell_setting' value 'Triclinic' changed to 'triclinic'
according to '/home/saulius/struct/CIF-dictionaries/cif_core.dic'
dictionary named 'cif_core.dic' version 2.4.1 from 2010-06-29.

Automatic conversion script
Id: cif_fix_enum 1527 2010-12-29 10:47:43Z saulius 

The following automatic conversions were performed:

'_symmetry_cell_setting' value 'Triclinic' changed to 'triclinic'
according to /home/saulius/struct/CIF-dictionaries/cif_core.dic
dictionary named 'cif_core.dic' version 2.4.1 from 2010-06-29.

Automatic conversion script
Id: cif_fix_values 1715 2011-07-08 13:25:40Z adriana 
;
_cod_database_code 2214277
_cod_database_fobs_code 2214277

loop_
_symmetry_equiv_pos_as_xyz
'x, y, z'
'-x, -y, -z'

loop_
_atom_site_type_symbol
_atom_site_label
_atom_site_fract_x
_atom_site_fract_y
_atom_site_fract_z
_atom_site_U_iso_or_equiv
_atom_site_adp_type
_atom_site_calc_flag
_atom_site_refinement_flags
_atom_site_occupancy
Cl Cl1A 1.21145(4) 0.42758(2) 0.14684(2) 0.02036(6) Uani d . 1
Cl Cl2A 1.11196(4) -0.08855(2) 0.34500(2) 0.02122(6) Uani d . 1
O O1A 1.20212(11) 0.02950(7) 0.10794(7) 0.01715(14) Uani d . 1
O O2A 1.29008(11) 0.33763(7) 0.40468(7) 0.01849(14) Uani d . 1
C C1A 1.19193(14) 0.28251(8) 0.20409(8) 0.01425(15) Uani d . 1
C C2A 1.20829(14) 0.21146(9) 0.13519(8) 0.01515(16) Uani d . 1
H H2A 1.2358 0.2406 0.0608 0.018 Uiso calc R 1
C C3A 1.18331(14) 0.09584(9) 0.17802(8) 0.01402(15) Uani d . 1
C C4A 1.14106(15) 0.05442(9) 0.29037(8) 0.01506(16) Uani d . 1
C C5A 1.12360(15) 0.12666(9) 0.35824(8) 0.01615(17) Uani d . 1
H H5A 1.0928 0.0984 0.4324 0.019 Uiso calc R 1
C C6A 1.15179(14) 0.24117(8) 0.31614(8) 0.01425(15) Uani d . 1
C C7A 1.15246(14) 0.30976(9) 0.39545(8) 0.01504(16) Uani d . 1
C C8A 0.98836(14) 0.33652(9) 0.46450(8) 0.01536(16) Uani d . 1
C C9A 0.82712(15) 0.33859(10) 0.43122(9) 0.01840(18) Uani d . 1
H H9A 0.8233 0.3208 0.3665 0.022 Uiso calc R 1
C C10A 0.67211(16) 0.36722(11) 0.49482(10) 0.02078(19) Uani d . 1
H H10A 0.5645 0.3705 0.4719 0.025 Uiso calc R 1
C C11A 0.67853(16) 0.39093(11) 0.59253(10) 0.0214(2) Uani d . 1
H H11A 0.5749 0.4090 0.6355 0.026 Uiso calc R 1
C C12A 0.83915(16) 0.38791(10) 0.62660(9) 0.02002(19) Uani d . 1
H H12A 0.8424 0.4030 0.6926 0.024 Uiso calc R 1
C C13A 0.99431(15) 0.36248(9) 0.56253(9) 0.01752(17) Uani d . 1
H H13A 1.1014 0.3626 0.5843 0.021 Uiso calc R 1
Cl Cl1B 0.60271(4) -0.12704(2) 0.38336(2) 0.02222(6) Uani d . 1
Cl Cl2B 0.78417(4) 0.32958(2) 0.05205(2) 0.02021(6) Uani d . 1
O O1B 0.57634(12) 0.31234(7) 0.26102(7) 0.01826(14) Uani d . 1
O O2B 0.99729(10) -0.13362(7) 0.13368(7) 0.01718(14) Uani d . 1
C C1B 0.64770(14) -0.00127(9) 0.28591(8) 0.01513(16) Uani d . 1
C C2B 0.58807(14) 0.10414(9) 0.31248(8) 0.01622(17) Uani d . 1
H H2B 0.5217 0.1056 0.3788 0.019 Uiso calc R 1
C C3B 0.62768(14) 0.20750(9) 0.23996(9) 0.01485(16) Uani d . 1
C C4B 0.73060(14) 0.20223(9) 0.14140(8) 0.01504(16) Uani d . 1
C C5B 0.79192(14) 0.09678(9) 0.11646(8) 0.01471(16) Uani d . 1
H H5B 0.8614 0.0951 0.0512 0.018 Uiso calc R 1
C C6B 0.75091(13) -0.00739(8) 0.18803(8) 0.01396(15) Uani d . 1
C C7B 0.83740(14) -0.11867(9) 0.15979(8) 0.01430(15) Uani d . 1
C C8B 0.73470(14) -0.20686(9) 0.15805(8) 0.01449(15) Uani d . 1
C C9B 0.55771(15) -0.17591(10) 0.14169(9) 0.01820(18) Uani d . 1
H H9B 0.4995 -0.1003 0.1382 0.022 Uiso calc R 1
C C10B 0.46854(16) -0.25846(11) 0.13056(10) 0.0214(2) Uani d . 1
H H10B 0.3512 -0.2376 0.1180 0.026 Uiso calc R 1
C C11B 0.55468(17) -0.37246(11) 0.13812(10) 0.0219(2) Uani d . 1
H H11B 0.4946 -0.4275 0.1308 0.026 Uiso calc R 1
C C12B 0.73054(17) -0.40425(10) 0.15661(10) 0.01992(19) Uani d . 1
H H12B 0.7871 -0.4808 0.1633 0.024 Uiso calc R 1
C C13B 0.82109(15) -0.32137(9) 0.16503(9) 0.01722(17) Uani d . 1
H H13B 0.9393 -0.3419 0.1753 0.021 Uiso calc R 1
H H1A 1.152(3) -0.026(2) 0.1361(19) 0.041(6) Uiso d . 1
H H1B 0.483(4) 0.308(2) 0.313(2) 0.067(8) Uiso d . 1

loop_
_atom_site_aniso_label
_atom_site_aniso_U_11
_atom_site_aniso_U_22
_atom_site_aniso_U_33
_atom_site_aniso_U_12
_atom_site_aniso_U_13
_atom_site_aniso_U_23
Cl1A 0.02938(14) 0.01235(10) 0.01944(11) -0.00720(9) -0.00470(9) -0.00072(8)
Cl2A 0.03286(15) 0.01249(10) 0.01933(11) -0.00818(9) -0.00370(10) -0.00230(8)
O1A 0.0191(3) 0.0172(3) 0.0182(3) -0.0055(3) 0.0006(3) -0.0091(3)
O2A 0.0171(3) 0.0186(3) 0.0228(4) -0.0044(3) -0.0011(3) -0.0098(3)
C1A 0.0165(4) 0.0117(3) 0.0150(4) -0.0046(3) -0.0017(3) -0.0028(3)
C2A 0.0183(4) 0.0141(4) 0.0137(4) -0.0051(3) -0.0017(3) -0.0032(3)
C3A 0.0144(4) 0.0136(4) 0.0152(4) -0.0028(3) -0.0018(3) -0.0051(3)
C4A 0.0193(4) 0.0114(3) 0.0149(4) -0.0048(3) -0.0018(3) -0.0027(3)
C5A 0.0215(5) 0.0137(4) 0.0138(4) -0.0051(3) -0.0009(3) -0.0038(3)
C6A 0.0166(4) 0.0122(3) 0.0144(4) -0.0036(3) -0.0009(3) -0.0039(3)
C7A 0.0176(4) 0.0119(3) 0.0157(4) -0.0028(3) -0.0016(3) -0.0038(3)
C8A 0.0169(4) 0.0130(4) 0.0165(4) -0.0027(3) -0.0016(3) -0.0046(3)
C9A 0.0188(4) 0.0185(4) 0.0190(4) -0.0029(3) -0.0027(3) -0.0066(3)
C10A 0.0166(4) 0.0225(5) 0.0232(5) -0.0015(4) -0.0025(4) -0.0071(4)
C11A 0.0204(5) 0.0209(5) 0.0205(5) 0.0003(4) 0.0002(4) -0.0058(4)
C12A 0.0241(5) 0.0187(4) 0.0165(4) -0.0007(4) -0.0015(4) -0.0060(3)
C13A 0.0202(5) 0.0167(4) 0.0170(4) -0.0025(3) -0.0034(3) -0.0062(3)
Cl1B 0.03089(14) 0.01500(10) 0.01745(11) -0.00506(9) 0.00498(9) -0.00264(8)
Cl2B 0.02614(13) 0.01347(10) 0.01999(11) -0.00595(8) -0.00007(9) -0.00241(8)
O1B 0.0192(4) 0.0139(3) 0.0231(4) -0.0017(3) -0.0004(3) -0.0090(3)
O2B 0.0138(3) 0.0177(3) 0.0221(3) -0.0033(2) 0.0003(3) -0.0093(3)
C1B 0.0165(4) 0.0130(4) 0.0149(4) -0.0027(3) 0.0007(3) -0.0034(3)
C2B 0.0173(4) 0.0153(4) 0.0158(4) -0.0021(3) 0.0005(3) -0.0055(3)
C3B 0.0143(4) 0.0137(4) 0.0176(4) -0.0013(3) -0.0021(3) -0.0063(3)
C4B 0.0169(4) 0.0120(3) 0.0162(4) -0.0030(3) -0.0014(3) -0.0035(3)
C5B 0.0155(4) 0.0136(4) 0.0148(4) -0.0028(3) 0.0002(3) -0.0044(3)
C6B 0.0149(4) 0.0122(3) 0.0147(4) -0.0022(3) -0.0003(3) -0.0042(3)
C7B 0.0153(4) 0.0137(4) 0.0143(4) -0.0025(3) -0.0007(3) -0.0049(3)
C8B 0.0154(4) 0.0130(4) 0.0159(4) -0.0034(3) -0.0012(3) -0.0047(3)
C9B 0.0157(4) 0.0175(4) 0.0221(4) -0.0026(3) -0.0013(3) -0.0069(3)
C10B 0.0176(5) 0.0231(5) 0.0264(5) -0.0069(4) -0.0019(4) -0.0087(4)
C11B 0.0247(5) 0.0219(5) 0.0231(5) -0.0109(4) -0.0005(4) -0.0083(4)
C12B 0.0250(5) 0.0147(4) 0.0215(4) -0.0049(4) -0.0029(4) -0.0059(3)
C13B 0.0190(4) 0.0137(4) 0.0194(4) -0.0018(3) -0.0032(3) -0.0052(3)

loop_
_atom_type_symbol
_atom_type_description
_atom_type_scat_dispersion_real
_atom_type_scat_dispersion_imag
_atom_type_scat_source
C C 0.0033 0.0016 'International Tables Vol C Tables 4.2.6.8 and 6.1.1.4'
H H 0.0000 0.0000 'International Tables Vol C Tables 4.2.6.8 and 6.1.1.4'
O O 0.0106 0.0060 'International Tables Vol C Tables 4.2.6.8 and 6.1.1.4'
Cl Cl 0.1484 0.1585 'International Tables Vol C Tables 4.2.6.8 and 6.1.1.4'

loop_
_geom_angle_atom_site_label_1
_geom_angle_atom_site_label_2
_geom_angle_atom_site_label_3
_geom_angle
C3A O1A H1A 109.4(16)
C2A C1A C6A 121.50(9)
C2A C1A Cl1A 118.25(8)
C6A C1A Cl1A 120.17(8)
C1A C2A C3A 119.78(9)
C1A C2A H2A 120.1
C3A C2A H2A 120.1
O1A C3A C2A 117.74(9)
O1A C3A C4A 123.40(9)
C2A C3A C4A 118.87(9)
C5A C4A C3A 120.77(9)
C5A C4A Cl2A 119.66(8)
C3A C4A Cl2A 119.56(8)
C4A C5A C6A 120.52(9)
C4A C5A H5A 119.7
C6A C5A H5A 119.7
C5A C6A C1A 118.54(9)
C5A C6A C7A 117.61(9)
C1A C6A C7A 123.63(9)
O2A C7A C8A 121.80(9)
O2A C7A C6A 119.70(10)
C8A C7A C6A 118.42(9)
C9A C8A C13A 120.05(10)
C9A C8A C7A 119.99(10)
C13A C8A C7A 119.95(10)
C10A C9A C8A 119.97(10)
C10A C9A H9A 120.0
C8A C9A H9A 120.0
C11A C10A C9A 119.83(11)
C11A C10A H10A 120.1
C9A C10A H10A 120.1
C10A C11A C12A 120.41(11)
C10A C11A H11A 119.8
C12A C11A H11A 119.8
C13A C12A C11A 120.27(11)
C13A C12A H12A 119.9
C11A C12A H12A 119.9
C12A C13A C8A 119.44(11)
C12A C13A H13A 120.3
C8A C13A H13A 120.3
C3B O1B H1B 108.4(18)
C2B C1B C6B 121.63(9)
C2B C1B Cl1B 117.40(8)
C6B C1B Cl1B 120.81(8)
C1B C2B C3B 120.14(9)
C1B C2B H2B 119.9
C3B C2B H2B 119.9
O1B C3B C2B 123.29(9)
O1B C3B C4B 118.08(9)
C2B C3B C4B 118.60(9)
C5B C4B C3B 120.86(9)
C5B C4B Cl2B 120.14(8)
C3B C4B Cl2B 118.98(8)
C4B C5B C6B 121.01(9)
C4B C5B H5B 119.5
C6B C5B H5B 119.5
C1B C6B C5B 117.73(9)
C1B C6B C7B 124.50(9)
C5B C6B C7B 117.40(9)
O2B C7B C8B 120.02(9)
O2B C7B C6B 118.30(9)
C8B C7B C6B 121.62(9)
C9B C8B C13B 119.89(10)
C9B C8B C7B 121.09(9)
C13B C8B C7B 118.85(10)
C10B C9B C8B 119.81(10)
C10B C9B H9B 120.1
C8B C9B H9B 120.1
C9B C10B C11B 120.12(11)
C9B C10B H10B 119.9
C11B C10B H10B 119.9
C12B C11B C10B 120.21(11)
C12B C11B H11B 119.9
C10B C11B H11B 119.9
C13B C12B C11B 119.79(10)
C13B C12B H12B 120.1
C11B C12B H12B 120.1
C12B C13B C8B 120.14(11)
C12B C13B H13B 119.9
C8B C13B H13B 119.9

loop_
_geom_bond_atom_site_label_1
_geom_bond_atom_site_label_2
_geom_bond_distance
Cl1A C1A 1.7347(10)
Cl2A C4A 1.7270(10)
O1A C3A 1.3526(12)
O1A H1A 0.82(2)
O2A C7A 1.2310(14)
C1A C2A 1.3878(14)
C1A C6A 1.3953(14)
C2A C3A 1.3982(14)
C2A H2A 0.9300
C3A C4A 1.4012(14)
C4A C5A 1.3871(14)
C5A C6A 1.3925(14)
C5A H5A 0.9300
C6A C7A 1.5016(14)
C7A C8A 1.4746(15)
C8A C9A 1.3954(16)
C8A C13A 1.4041(15)
C9A C10A 1.3913(16)
C9A H9A 0.9300
C10A C11A 1.3875(17)
C10A H10A 0.9300
C11A C12A 1.3924(18)
C11A H11A 0.9300
C12A C13A 1.3863(16)
C12A H12A 0.9300
C13A H13A 0.9300
Cl1B C1B 1.7373(10)
Cl2B C4B 1.7291(10)
O1B C3B 1.3481(12)
O1B H1B 0.91(3)
O2B C7B 1.2329(13)
C1B C2B 1.3919(14)
C1B C6B 1.3986(14)
C2B C3B 1.3940(15)
C2B H2B 0.9300
C3B C4B 1.4030(15)
C4B C5B 1.3842(14)
C5B C6B 1.4003(14)
C5B H5B 0.9300
C6B C7B 1.5004(13)
C7B C8B 1.4790(15)
C8B C9B 1.3949(16)
C8B C13B 1.4010(14)
C9B C10B 1.3909(17)
C9B H9B 0.9300
C10B C11B 1.3940(18)
C10B H10B 0.9300
C11B C12B 1.3934(18)
C11B H11B 0.9300
C12B C13B 1.3881(16)
C12B H12B 0.9300
C13B H13B 0.9300

loop_
_geom_hbond_atom_site_label_D
_geom_hbond_atom_site_label_H
_geom_hbond_atom_site_label_A
_geom_hbond_site_symmetry_A
_geom_hbond_distance_DH
_geom_hbond_distance_HA
_geom_hbond_distance_DA
_geom_hbond_angle_DHA
_geom_hbond_publ_flag
O1A H1A Cl2A 1_555 0.82(2) 2.57(2) 3.0208(9) 116(2) y
O1A H1A O2B 1_555 0.82(2) 1.97(2) 2.7241(12) 153(2) y
C9A H9A O1B 1_555 0.93 2.58 3.3070(15) 135 y
O1B H1B O2A 1_455 0.91(3) 1.80(3) 2.6936(13) 166(2) y
C5B H5B O2B 2_755 0.93 2.42 3.3336(13) 167 y
C9B H9B O1A 1_455 0.93 2.55 3.3268(15) 142 y
C10A H10A O2A 1_455 0.93 2.60 3.5115(16) 168 y
C13A H13A Cg1 2_766 0.93 3.34 3.6615(12) 103 y
C2A H2A Cg2 2_755 0.93 2.65 3.5687(11) 170 y

loop_
_geom_torsion_atom_site_label_1
_geom_torsion_atom_site_label_2
_geom_torsion_atom_site_label_3
_geom_torsion_atom_site_label_4
_geom_torsion
C6A C1A C2A C3A 0.36(16)
Cl1A C1A C2A C3A -176.33(8)
C1A C2A C3A O1A -179.41(10)
C1A C2A C3A C4A 0.35(16)
O1A C3A C4A C5A 179.96(10)
C2A C3A C4A C5A 0.21(16)
O1A C3A C4A Cl2A 0.43(15)
C2A C3A C4A Cl2A -179.32(8)
C3A C4A C5A C6A -1.49(17)
Cl2A C4A C5A C6A 178.04(9)
C4A C5A C6A C1A 2.16(16)
C4A C5A C6A C7A -172.64(10)
C2A C1A C6A C5A -1.61(16)
Cl1A C1A C6A C5A 175.02(8)
C2A C1A C6A C7A 172.86(10)
Cl1A C1A C6A C7A -10.51(15)
C5A C6A C7A O2A 111.68(12)
C1A C6A C7A O2A -62.84(15)
C5A C6A C7A C8A -65.16(13)
C1A C6A C7A C8A 120.32(11)
O2A C7A C8A C9A 159.50(11)
C6A C7A C8A C9A -23.73(14)
O2A C7A C8A C13A -19.07(16)
C6A C7A C8A C13A 157.70(10)
C13A C8A C9A C10A 0.47(17)
C7A C8A C9A C10A -178.10(10)
C8A C9A C10A C11A -1.54(18)
C9A C10A C11A C12A 0.94(18)
C10A C11A C12A C13A 0.75(18)
C11A C12A C13A C8A -1.81(17)
C9A C8A C13A C12A 1.21(16)
C7A C8A C13A C12A 179.77(10)
C6B C1B C2B C3B 1.34(17)
Cl1B C1B C2B C3B 176.73(9)
C1B C2B C3B O1B -179.05(10)
C1B C2B C3B C4B -1.06(16)
O1B C3B C4B C5B 178.03(10)
C2B C3B C4B C5B -0.07(16)
O1B C3B C4B Cl2B -0.62(14)
C2B C3B C4B Cl2B -178.72(8)
C3B C4B C5B C6B 0.97(17)
Cl2B C4B C5B C6B 179.60(8)
C2B C1B C6B C5B -0.45(16)
Cl1B C1B C6B C5B -175.68(8)
C2B C1B C6B C7B 172.36(10)
Cl1B C1B C6B C7B -2.88(16)
C4B C5B C6B C1B -0.70(16)
C4B C5B C6B C7B -174.02(10)
C1B C6B C7B O2B -124.56(12)
C5B C6B C7B O2B 48.27(14)
C1B C6B C7B C8B 58.16(15)
C5B C6B C7B C8B -129.01(11)
O2B C7B C8B C9B -152.78(11)
C6B C7B C8B C9B 24.46(15)
O2B C7B C8B C13B 22.49(15)
C6B C7B C8B C13B -160.27(10)
C13B C8B C9B C10B -1.07(17)
C7B C8B C9B C10B 174.15(10)
C8B C9B C10B C11B 1.42(18)
C9B C10B C11B C12B -0.15(19)
C10B C11B C12B C13B -1.46(18)
C11B C12B C13B C8B 1.81(17)
C9B C8B C13B C12B -0.54(16)
C7B C8B C13B C12B -175.87(10)

loop_
_cod_related_entry_id
_cod_related_entry_database
_cod_related_entry_code
1 ChemSpider 8282536
